data_1572921
loop_
_publ_author_name
'Li, Can'
'Zhou, Wei'
'Liu, Zhaoxin'
'Gao, Rong'
'Mi, Qixi'
'Ning, Zhijun'
'Ren, Yi'

_publ_section_title
;
 Non-innocent P-centers in nonbenzenoid polycyclic aromatic molecules with
 tunable structures and properties.
;
_journal_issue 44
_journal_name_full 'Chemical science'
_journal_page_first 18608
_journal_page_last 18616
_journal_paper_doi 10.1039/d4sc05857g
_journal_volume 15
_journal_year 2024
_chemical_formula_moiety 'C62 H39 N4 O P S, C4 H8 O'
_chemical_formula_sum 'C66 H47 N4 O2 P S'
_chemical_formula_weight 991.10
_space_group_crystal_system triclinic
_space_group_IT_number 2
_space_group_name_Hall '-P 1'
_space_group_name_H-M_alt 'P -1'
_atom_sites_solution_hydrogens geom
_atom_sites_solution_primary dual
_audit_creation_date 2022-02-23
_audit_creation_method
;
Olex2 1.3
(compiled 2020.11.12 svn.r5f609507 for OlexSys, GUI svn.r6408)
;
_audit_update_record
;
2024-08-23 deposited with the CCDC.	2024-10-07 downloaded from the CCDC.
;
_cell_angle_alpha 79.8690(10)
_cell_angle_beta 84.0170(10)
_cell_angle_gamma 87.2290(10)
_cell_formula_units_Z 2
_cell_length_a 11.4860(3)
_cell_length_b 14.0112(4)
_cell_length_c 15.5461(5)
_cell_measurement_reflns_used 9889
_cell_measurement_temperature 150.0
_cell_measurement_theta_max 74.43
_cell_measurement_theta_min 3.21
_cell_volume 2448.30(12)
_computing_cell_refinement 'SAINT V8.40B (?, 2016)'
_computing_data_reduction 'SAINT V8.40B (?, 2016)'
_computing_molecular_graphics 'Olex2 1.3 (Dolomanov et al., 2009)'
_computing_publication_material 'Olex2 1.3 (Dolomanov et al., 2009)'
_computing_structure_refinement 'SHELXL 2018/3 (Sheldrick, 2015)'
_computing_structure_solution 'SHELXT 2018/2 (Sheldrick, 2018)'
_diffrn_ambient_temperature 150.0
_diffrn_measured_fraction_theta_full 0.997
_diffrn_measured_fraction_theta_max 0.994
_diffrn_measurement_device_type 'Bruker APEX-II CCD'
_diffrn_measurement_method '\f and \w scans'
_diffrn_radiation_type CuK\a
_diffrn_radiation_wavelength 1.54178
_diffrn_reflns_av_R_equivalents 0.0377
_diffrn_reflns_av_unetI/netI 0.0357
_diffrn_reflns_Laue_measured_fraction_full 0.997
_diffrn_reflns_Laue_measured_fraction_max 0.994
_diffrn_reflns_limit_h_max 14
_diffrn_reflns_limit_h_min -13
_diffrn_reflns_limit_k_max 17
_diffrn_reflns_limit_k_min -17
_diffrn_reflns_limit_l_max 19
_diffrn_reflns_limit_l_min -19
_diffrn_reflns_number 43411
_diffrn_reflns_point_group_measured_fraction_full 0.997
_diffrn_reflns_point_group_measured_fraction_max 0.994
_diffrn_reflns_theta_full 67.679
_diffrn_reflns_theta_max 74.532
_diffrn_reflns_theta_min 3.205
_diffrn_source_current 1.0
_diffrn_source_power 0.05
_diffrn_source_voltage 50.0
_diffrn_standards_number 0
_exptl_absorpt_coefficient_mu 1.316
_exptl_absorpt_correction_T_max 0.0872
_exptl_absorpt_correction_T_min 0.0108
_exptl_absorpt_correction_type multi-scan
_exptl_absorpt_process_details
;
SADABS-2016/2 (Bruker,2016/2) was used for absorption correction.
wR2(int) was 0.1038 before and 0.0637 after correction.
The Ratio of minimum to maximum transmission is 0.1239.
The \l/2 correction factor is Not present.
;
_exptl_crystal_colour yellow
_exptl_crystal_colour_primary yellow
_exptl_crystal_density_diffrn 1.344
_exptl_crystal_description block
_exptl_crystal_F_000 1036
_exptl_crystal_size_max 0.2
_exptl_crystal_size_mid 0.15
_exptl_crystal_size_min 0.1
_refine_diff_density_max 0.612
_refine_diff_density_min -0.348
_refine_diff_density_rms 0.108
_refine_ls_extinction_method none
_refine_ls_goodness_of_fit_ref 1.079
_refine_ls_hydrogen_treatment constr
_refine_ls_matrix_type full
_refine_ls_number_parameters 667
_refine_ls_number_reflns 9970
_refine_ls_number_restraints 0
_refine_ls_restrained_S_all 1.079
_refine_ls_R_factor_all 0.0739
_refine_ls_R_factor_gt 0.0696
_refine_ls_shift/su_max 0.000
_refine_ls_shift/su_mean 0.000
_refine_ls_structure_factor_coef Fsqd
_refine_ls_weighting_details 'w=1/[\s^2^(Fo^2^)+(0.1430P)^2^+0.2566P] where P=(Fo^2^+2Fc^2^)/3'
_refine_ls_weighting_scheme calc
_refine_ls_wR_factor_gt 0.1918
_refine_ls_wR_factor_ref 0.1988
_reflns_Friedel_coverage 0.000
_reflns_number_gt 9027
_reflns_number_total 9970
_reflns_threshold_expression 'I > 2\s(I)'
_cod_data_source_file d4sc05857g2.cif
_cod_data_source_block cu_r144_0m
_cod_depositor_comments 'Adding full bibliography for 1572918--1572921.cif.'
_cod_database_code 1572921
_shelx_shelxl_version_number 2018/3
_shelx_space_group_comment
;
The symmetry employed for this shelxl refinement is uniquely defined
by the following loop, which should always be used as a source of
symmetry information in preference to the above space-group names.
They are only intended as comments.
;
_shelx_estimated_absorpt_t_max 0.880
_shelx_estimated_absorpt_t_min 0.779
_olex2_refinement_description
;
1. Fixed Uiso
 At 1.2 times of:
  All C(H) groups, All C(H,H) groups
2.a Secondary CH2 refined with riding coordinates:
 C01Z(H01D,H01H), C020(H02A,H02B), C021(H02C,H02D), C022(H02E,H02F)
2.b Aromatic/amide H refined with riding coordinates:
 C008(H008), C009(H009), C00A(H00A), C00C(H00C), C00E(H00E), C00G(H00G),
 C00I(H00I), C00L(H00L), C00S(H00S), C00V(H00V), C00W(H00W), C00X(H00X),
 C00Y(H00Y), C00Z(H00Z), C011(H011), C014(H014), C016(H016), C017(H017),
 C018(H018), C01A(H01A), C01B(H01B), C01C(H01C), C01E(H01E), C01F(H01F),
 C01G(H01G), C01I(H01I), C01K(H01K), C01L(H01L), C01M(H01M), C01O(H01O),
 C01P(H01P), C01Q(H01Q), C01R(H01R), C01S(H01S), C01T(H01T), C01U(H01U),
 C01V(H01V), C01W(H01W), C01X(H01X)
;
_olex2_submission_special_instructions 'No special instructions were received'

loop_
_space_group_symop_operation_xyz
'x, y, z'
'-x, -y, -z'

loop_
_atom_site_label
_atom_site_type_symbol
_atom_site_fract_x
_atom_site_fract_y
_atom_site_fract_z
_atom_site_U_iso_or_equiv
_atom_site_adp_type
_atom_site_occupancy
_atom_site_site_symmetry_order
_atom_site_calc_flag
_atom_site_refinement_flags_posn
_atom_site_refinement_flags_adp
_atom_site_refinement_flags_occupancy
_atom_site_disorder_assembly
_atom_site_disorder_group
S001 S 0.54319(4) 0.36130(3) 0.59461(3) 0.05593(16) Uani 1 1 d . . . . .
P002 P 0.47446(4) 0.24579(3) 0.27082(3) 0.05263(16) Uani 1 1 d . . . . .
O003 O 0.47922(13) 0.20076(10) 0.19282(9) 0.0599(3) Uani 1 1 d . . . . .
N004 N 0.22781(14) -0.02084(12) 0.81129(10) 0.0574(4) Uani 1 1 d . . . . .
N005 N 0.45530(14) 0.16274(11) 0.36358(10) 0.0539(3) Uani 1 1 d . . . . .
N006 N 0.59941(14) 0.30240(11) 0.27614(10) 0.0543(3) Uani 1 1 d . . . . .
N007 N 0.94308(16) 0.68075(13) 0.37884(12) 0.0635(4) Uani 1 1 d . . . . .
C008 C -0.06654(19) -0.01985(18) 0.73090(15) 0.0678(5) Uani 1 1 d . . . . .
H008 H -0.117427 0.023331 0.697051 0.081 Uiso 1 1 calc R U . . .
C009 C 0.35053(18) -0.06336(15) 0.93184(14) 0.0609(4) Uani 1 1 d . . . . .
H009 H 0.409742 -0.087570 0.893206 0.073 Uiso 1 1 calc R U . . .
C00A C 0.93046(18) 0.81814(15) 0.45714(14) 0.0619(5) Uani 1 1 d . . . . .
H00A H 0.872841 0.847714 0.420543 0.074 Uiso 1 1 calc R U . . .
C00B C 0.36056(17) 0.33722(14) 0.27584(12) 0.0552(4) Uani 1 1 d . . . . .
C00C C 0.04194(18) 0.01115(16) 0.74457(13) 0.0607(4) Uani 1 1 d . . . . .
H00C H 0.064299 0.075611 0.720945 0.073 Uiso 1 1 calc R U . . .
C00D C 0.98082(18) 0.72897(14) 0.44551(14) 0.0579(4) Uani 1 1 d . . . . .
C00E C 0.9639(2) 0.86436(16) 0.52208(15) 0.0661(5) Uani 1 1 d . . . . .
H00E H 0.928770 0.925322 0.530194 0.079 Uiso 1 1 calc R U . . .
C00F C 0.24530(18) -0.02733(14) 0.90208(12) 0.0566(4) Uani 1 1 d . . . . .
C00G C 0.24541(19) 0.31077(15) 0.30402(14) 0.0620(5) Uani 1 1 d . . . . .
H00G H 0.229304 0.246007 0.331377 0.074 Uiso 1 1 calc R U . . .
C00H C 0.56801(16) 0.33624(13) 0.43136(12) 0.0531(4) Uani 1 1 d . . . . .
C00I C 0.39872(17) 0.01757(14) 0.30148(13) 0.0559(4) Uani 1 1 d . . . . .
H00I H 0.429835 0.041158 0.242958 0.067 Uiso 1 1 calc R U . . .
C00J C 0.11794(17) -0.05187(14) 0.79273(12) 0.0559(4) Uani 1 1 d . . . . .
C00K C 0.44285(16) 0.18338(13) 0.44961(12) 0.0522(4) Uani 1 1 d . . . . .
C00L C 0.34696(18) -0.07221(14) 0.32408(14) 0.0586(4) Uani 1 1 d . . . . .
H00L H 0.342872 -0.111074 0.280259 0.070 Uiso 1 1 calc R U . . .
C00M C 0.61992(16) 0.35350(13) 0.34354(12) 0.0530(4) Uani 1 1 d . . . . .
C00N C 0.49116(16) 0.26230(13) 0.47772(12) 0.0524(4) Uani 1 1 d . . . . .
C00O C 0.60330(17) 0.39524(14) 0.48676(13) 0.0544(4) Uani 1 1 d . . . . .
C00P C 0.70457(16) 0.42252(14) 0.31338(13) 0.0546(4) Uani 1 1 d . . . . .
C00Q C 0.40302(16) 0.07130(13) 0.36799(13) 0.0526(4) Uani 1 1 d . . . . .
C00R C 0.67369(17) 0.34280(13) 0.20060(13) 0.0545(4) Uani 1 1 d . . . . .
C00S C -0.1012(2) -0.11251(19) 0.76587(16) 0.0718(6) Uani 1 1 d . . . . .
H00S H -0.175961 -0.133057 0.756840 0.086 Uiso 1 1 calc R U . . .
C00T C 0.74050(17) 0.41515(14) 0.22292(13) 0.0566(4) Uani 1 1 d . . . . .
C00U C 0.35843(16) 0.03827(13) 0.45549(12) 0.0527(4) Uani 1 1 d . . . . .
C00V C 0.82776(17) 0.55191(14) 0.34612(13) 0.0577(4) Uani 1 1 d . . . . .
H00V H 0.867887 0.558036 0.288900 0.069 Uiso 1 1 calc R U . . .
C00W C 1.06426(19) 0.68572(15) 0.49886(15) 0.0635(5) Uani 1 1 d . . . . .
H00W H 1.098120 0.624008 0.491853 0.076 Uiso 1 1 calc R U . . .
C00X C 0.30082(18) -0.10626(14) 0.41029(14) 0.0599(4) Uani 1 1 d . . . . .
H00X H 0.264982 -0.167497 0.423925 0.072 Uiso 1 1 calc R U . . .
C00Y C 0.30652(17) -0.05238(14) 0.47581(14) 0.0581(4) Uani 1 1 d . . . . .
H00Y H 0.275491 -0.076532 0.534234 0.070 Uiso 1 1 calc R U . . .
C00Z C 0.1574(2) 0.00677(16) 0.95888(14) 0.0648(5) Uani 1 1 d . . . . .
H00Z H 0.084676 0.030305 0.938192 0.078 Uiso 1 1 calc R U . . .
C010 C 0.28979(16) 0.04999(14) 0.75045(12) 0.0552(4) Uani 1 1 d . . . . .
C011 C 0.33725(18) 0.12864(15) 0.77856(13) 0.0592(4) Uani 1 1 d . . . . .
H011 H 0.329970 0.132540 0.839286 0.071 Uiso 1 1 calc R U . . .
C012 C 0.38391(16) 0.11025(13) 0.50688(12) 0.0526(4) Uani 1 1 d . . . . .
C013 C 0.68517(16) 0.46998(13) 0.45882(13) 0.0548(4) Uani 1 1 d . . . . .
C014 C 0.68425(19) 0.31890(15) 0.11683(13) 0.0604(4) Uani 1 1 d . . . . .
H014 H 0.637368 0.270800 0.102854 0.072 Uiso 1 1 calc R U . . .
C015 C 0.47117(16) 0.26622(14) 0.56683(13) 0.0544(4) Uani 1 1 d . . . . .
C016 C 0.39390(18) 0.19973(15) 0.71923(13) 0.0589(4) Uani 1 1 d . . . . .
H016 H 0.424033 0.252833 0.739475 0.071 Uiso 1 1 calc R U . . .
C017 C 0.1546(2) 0.37913(18) 0.29203(17) 0.0710(5) Uani 1 1 d . . . . .
H017 H 0.076066 0.360597 0.309864 0.085 Uiso 1 1 calc R U . . .
C018 C 0.2825(2) -0.02762(19) 1.07502(15) 0.0740(6) Uani 1 1 d . . . . .
H018 H 0.296205 -0.026078 1.133967 0.089 Uiso 1 1 calc R U . . .
C019 C 0.40833(17) 0.19555(14) 0.62867(12) 0.0546(4) Uani 1 1 d . . . . .
C01A C 1.04812(19) 0.82203(16) 0.57490(15) 0.0652(5) Uani 1 1 d . . . . .
H01A H 1.071465 0.853729 0.619257 0.078 Uiso 1 1 calc R U . . .
C01B C 0.38307(19) 0.43344(15) 0.23801(15) 0.0644(5) Uani 1 1 d . . . . .
H01B H 0.461253 0.452337 0.219326 0.077 Uiso 1 1 calc R U . . .
C01C C 0.3692(2) -0.06387(17) 1.01939(15) 0.0693(5) Uani 1 1 d . . . . .
H01C H 0.440997 -0.088991 1.040712 0.083 Uiso 1 1 calc R U . . .
C01D C 0.85680(17) 0.61146(15) 0.40273(14) 0.0592(4) Uani 1 1 d . . . . .
C01E C 0.0832(2) -0.14562(16) 0.82741(15) 0.0663(5) Uani 1 1 d . . . . .
H01E H 0.134512 -0.189527 0.860215 0.080 Uiso 1 1 calc R U . . .
C01F C -0.0263(2) -0.17531(18) 0.81423(18) 0.0747(6) Uani 1 1 d . . . . .
H01F H -0.049753 -0.239279 0.838648 0.090 Uiso 1 1 calc R U . . .
C01G C 0.30553(16) 0.04324(14) 0.66191(13) 0.0550(4) Uani 1 1 d . . . . .
H01G H 0.275981 -0.010937 0.642968 0.066 Uiso 1 1 calc R U . . .
C01H C 0.36425(16) 0.11475(13) 0.59937(12) 0.0531(4) Uani 1 1 d . . . . .
C01I C 0.8226(2) 0.46257(17) 0.15799(14) 0.0656(5) Uani 1 1 d . . . . .
H01I H 0.869513 0.511290 0.170910 0.079 Uiso 1 1 calc R U . . .
C01J C 0.74041(17) 0.48276(13) 0.37142(13) 0.0549(4) Uani 1 1 d . . . . .
C01K C 0.1774(2) 0.47380(18) 0.25440(18) 0.0755(6) Uani 1 1 d . . . . .
H01K H 0.114794 0.520346 0.246707 0.091 Uiso 1 1 calc R U . . .
C01L C 0.71619(18) 0.53123(15) 0.51546(14) 0.0599(4) Uani 1 1 d . . . . .
H01L H 0.679660 0.523782 0.573853 0.072 Uiso 1 1 calc R U . . .
C01M C 0.7656(2) 0.36784(16) 0.05463(14) 0.0662(5) Uani 1 1 d . . . . .
H01M H 0.774469 0.353380 -0.003189 0.079 Uiso 1 1 calc R U . . .
C01N C 0.99343(19) 0.71040(14) 0.29106(15) 0.0623(5) Uani 1 1 d . . . . .
C01O C 0.1763(2) 0.00629(19) 1.04539(15) 0.0737(6) Uani 1 1 d . . . . .
H01O H 0.116374 0.029194 1.084323 0.088 Uiso 1 1 calc R U . . .
C01P C 0.79744(19) 0.60078(15) 0.48807(14) 0.0625(5) Uani 1 1 d . . . . .
H01P H 0.814340 0.642555 0.526817 0.075 Uiso 1 1 calc R U . . .
C01Q C 0.2918(2) 0.50119(17) 0.22775(18) 0.0736(6) Uani 1 1 d . . . . .
H01Q H 0.307371 0.566639 0.202381 0.088 Uiso 1 1 calc R U . . .
C01R C 1.1133(2) 0.72662(16) 0.27582(17) 0.0705(5) Uani 1 1 d . . . . .
H01R H 1.160383 0.716493 0.323565 0.085 Uiso 1 1 calc R U . . .
C01S C 1.09815(19) 0.73341(16) 0.56288(15) 0.0665(5) Uani 1 1 d . . . . .
H01S H 1.156692 0.704485 0.598908 0.080 Uiso 1 1 calc R U . . .
C01T C 0.8347(2) 0.43789(18) 0.07552(15) 0.0699(5) Uani 1 1 d . . . . .
H01T H 0.891142 0.469270 0.032053 0.084 Uiso 1 1 calc R U . . .
C01U C 0.9259(2) 0.72732(15) 0.22050(16) 0.0693(5) Uani 1 1 d . . . . .
H01U H 0.843622 0.719186 0.230038 0.083 Uiso 1 1 calc R U . . .
C01V C 1.1637(3) 0.75741(18) 0.19132(19) 0.0829(7) Uani 1 1 d . . . . .
H01V H 1.245189 0.769214 0.181526 0.100 Uiso 1 1 calc R U . . .
C01W C 1.0969(3) 0.77118(19) 0.12107(18) 0.0863(8) Uani 1 1 d . . . . .
H01W H 1.132124 0.790857 0.062984 0.104 Uiso 1 1 calc R U . . .
C01X C 0.9785(3) 0.75603(17) 0.13631(17) 0.0799(7) Uani 1 1 d . . . . .
H01X H 0.932169 0.765438 0.088181 0.096 Uiso 1 1 calc R U . . .
O01Y O 0.3972(4) 0.2581(3) 0.9207(2) 0.1620(14) Uani 1 1 d . . . . .
C01Z C 0.3047(4) 0.3288(3) 1.0323(3) 0.1165(12) Uani 1 1 d . . . . .
H01D H 0.230756 0.356877 1.009812 0.140 Uiso 1 1 calc R U . . .
H01H H 0.296742 0.321460 1.097103 0.140 Uiso 1 1 calc R U . . .
C020 C 0.4045(4) 0.3885(3) 0.9933(4) 0.1389(19) Uani 1 1 d . . . . .
H02A H 0.464630 0.384949 1.035006 0.167 Uiso 1 1 calc R U . . .
H02B H 0.378952 0.457076 0.976084 0.167 Uiso 1 1 calc R U . . .
C021 C 0.3360(5) 0.2354(3) 1.0035(3) 0.1325(15) Uani 1 1 d . . . . .
H02C H 0.385599 0.194662 1.044888 0.159 Uiso 1 1 calc R U . . .
H02D H 0.264676 0.199740 1.000283 0.159 Uiso 1 1 calc R U . . .
C022 C 0.4514(6) 0.3457(5) 0.9140(4) 0.171(2) Uani 1 1 d . . . . .
H02E H 0.433445 0.389769 0.859582 0.205 Uiso 1 1 calc R U . . .
H02F H 0.537357 0.335269 0.912719 0.205 Uiso 1 1 calc R U . . .

loop_
_atom_site_aniso_label
_atom_site_aniso_U_11
_atom_site_aniso_U_22
_atom_site_aniso_U_33
_atom_site_aniso_U_23
_atom_site_aniso_U_13
_atom_site_aniso_U_12
S001 0.0612(3) 0.0552(3) 0.0516(3) -0.01028(19) -0.00194(19) -0.00657(19)
P002 0.0578(3) 0.0510(3) 0.0487(3) -0.00678(19) -0.00553(19) -0.00386(19)
O003 0.0707(8) 0.0569(7) 0.0525(7) -0.0096(6) -0.0063(6) -0.0058(6)
N004 0.0557(8) 0.0644(9) 0.0509(8) -0.0051(7) -0.0045(6) -0.0086(7)
N005 0.0602(9) 0.0509(8) 0.0507(8) -0.0078(6) -0.0067(6) -0.0049(6)
N006 0.0580(8) 0.0545(8) 0.0496(8) -0.0076(6) -0.0034(6) -0.0038(6)
N007 0.0644(10) 0.0650(10) 0.0619(10) -0.0118(8) -0.0021(7) -0.0149(8)
C008 0.0567(11) 0.0866(14) 0.0618(11) -0.0173(10) -0.0086(8) 0.0020(10)
C009 0.0617(11) 0.0621(10) 0.0588(11) -0.0081(8) -0.0066(8) -0.0079(8)
C00A 0.0577(10) 0.0599(10) 0.0656(11) -0.0039(9) -0.0072(8) -0.0009(8)
C00B 0.0592(10) 0.0551(9) 0.0521(9) -0.0091(7) -0.0080(7) -0.0032(7)
C00C 0.0598(10) 0.0647(11) 0.0567(10) -0.0089(8) -0.0037(8) -0.0026(8)
C00D 0.0571(10) 0.0555(9) 0.0603(10) -0.0070(8) -0.0025(8) -0.0106(8)
C00E 0.0680(12) 0.0566(10) 0.0727(13) -0.0122(9) 0.0001(9) -0.0027(9)
C00F 0.0605(10) 0.0581(10) 0.0503(9) -0.0065(7) -0.0017(8) -0.0098(8)
C00G 0.0628(11) 0.0616(11) 0.0615(11) -0.0103(9) -0.0040(8) -0.0067(8)
C00H 0.0530(9) 0.0515(9) 0.0540(9) -0.0062(7) -0.0060(7) -0.0015(7)
C00I 0.0581(10) 0.0555(9) 0.0542(10) -0.0081(7) -0.0081(8) -0.0017(7)
C00J 0.0541(9) 0.0606(10) 0.0529(9) -0.0102(8) -0.0021(7) -0.0050(8)
C00K 0.0523(9) 0.0535(9) 0.0501(9) -0.0065(7) -0.0064(7) -0.0011(7)
C00L 0.0596(10) 0.0561(10) 0.0616(11) -0.0118(8) -0.0100(8) -0.0016(8)
C00M 0.0535(9) 0.0516(9) 0.0532(9) -0.0069(7) -0.0064(7) -0.0009(7)
C00N 0.0528(9) 0.0517(9) 0.0513(9) -0.0052(7) -0.0048(7) -0.0021(7)
C00O 0.0544(9) 0.0535(9) 0.0545(10) -0.0080(7) -0.0042(7) -0.0010(7)
C00P 0.0536(9) 0.0546(9) 0.0544(10) -0.0064(7) -0.0053(7) -0.0015(7)
C00Q 0.0509(9) 0.0510(9) 0.0552(9) -0.0053(7) -0.0079(7) -0.0026(7)
C00R 0.0547(9) 0.0532(9) 0.0535(9) -0.0053(7) -0.0025(7) -0.0005(7)
C00S 0.0581(11) 0.0886(15) 0.0745(13) -0.0292(12) -0.0033(9) -0.0121(10)
C00T 0.0555(10) 0.0570(10) 0.0558(10) -0.0065(8) -0.0036(8) -0.0017(7)
C00U 0.0504(9) 0.0534(9) 0.0535(9) -0.0057(7) -0.0080(7) -0.0007(7)
C00V 0.0569(10) 0.0584(10) 0.0570(10) -0.0091(8) -0.0026(8) -0.0049(8)
C00W 0.0607(11) 0.0548(10) 0.0742(13) -0.0088(9) -0.0072(9) -0.0013(8)
C00X 0.0597(10) 0.0544(10) 0.0656(11) -0.0074(8) -0.0088(8) -0.0054(8)
C00Y 0.0572(10) 0.0576(10) 0.0578(10) -0.0047(8) -0.0054(8) -0.0057(8)
C00Z 0.0649(11) 0.0697(12) 0.0584(11) -0.0095(9) 0.0004(9) -0.0071(9)
C010 0.0517(9) 0.0599(10) 0.0522(9) -0.0053(8) -0.0033(7) -0.0029(7)
C011 0.0632(11) 0.0637(11) 0.0500(9) -0.0090(8) -0.0010(8) -0.0067(8)
C012 0.0499(9) 0.0545(9) 0.0528(9) -0.0067(7) -0.0068(7) -0.0022(7)
C013 0.0540(9) 0.0531(9) 0.0563(10) -0.0074(7) -0.0042(7) -0.0025(7)
C014 0.0649(11) 0.0606(10) 0.0552(10) -0.0104(8) -0.0032(8) -0.0023(8)
C015 0.0547(9) 0.0538(9) 0.0544(10) -0.0080(7) -0.0051(7) -0.0023(7)
C016 0.0631(11) 0.0584(10) 0.0554(10) -0.0114(8) -0.0023(8) -0.0062(8)
C017 0.0597(11) 0.0741(13) 0.0798(14) -0.0165(11) -0.0025(10) -0.0047(9)
C018 0.0913(16) 0.0797(14) 0.0522(11) -0.0090(10) -0.0067(10) -0.0238(12)
C019 0.0547(9) 0.0550(9) 0.0528(9) -0.0067(7) -0.0036(7) -0.0009(7)
C01A 0.0618(11) 0.0680(12) 0.0672(12) -0.0146(9) -0.0017(9) -0.0136(9)
C01B 0.0615(11) 0.0590(10) 0.0702(12) -0.0043(9) -0.0054(9) -0.0049(8)
C01C 0.0745(13) 0.0716(12) 0.0614(12) -0.0016(9) -0.0153(10) -0.0173(10)
C01D 0.0558(10) 0.0582(10) 0.0636(11) -0.0091(8) -0.0059(8) -0.0049(8)
C01E 0.0656(12) 0.0623(11) 0.0693(12) -0.0075(9) -0.0040(9) -0.0043(9)
C01F 0.0708(13) 0.0692(13) 0.0853(15) -0.0198(11) 0.0054(11) -0.0172(10)
C01G 0.0525(9) 0.0589(10) 0.0535(10) -0.0078(8) -0.0063(7) -0.0053(7)
C01H 0.0500(9) 0.0565(9) 0.0521(9) -0.0064(7) -0.0062(7) -0.0011(7)
C01I 0.0648(11) 0.0688(12) 0.0617(11) -0.0087(9) 0.0012(9) -0.0118(9)
C01J 0.0538(9) 0.0535(9) 0.0565(10) -0.0077(7) -0.0051(7) -0.0019(7)
C01K 0.0634(12) 0.0710(13) 0.0921(16) -0.0146(12) -0.0117(11) 0.0088(10)
C01L 0.0603(10) 0.0606(10) 0.0592(10) -0.0127(8) -0.0023(8) -0.0060(8)
C01M 0.0743(13) 0.0686(12) 0.0545(10) -0.0114(9) 0.0016(9) -0.0034(10)
C01N 0.0674(12) 0.0524(10) 0.0666(12) -0.0128(8) 0.0020(9) -0.0060(8)
C01O 0.0786(14) 0.0834(14) 0.0603(12) -0.0195(10) 0.0050(10) -0.0130(11)
C01P 0.0658(11) 0.0603(10) 0.0626(11) -0.0144(9) -0.0029(9) -0.0094(9)
C01Q 0.0733(13) 0.0568(11) 0.0870(15) -0.0032(10) -0.0074(11) 0.0011(9)
C01R 0.0712(13) 0.0612(11) 0.0791(14) -0.0174(10) 0.0053(10) -0.0105(9)
C01S 0.0595(11) 0.0673(12) 0.0722(13) -0.0061(10) -0.0134(9) -0.0032(9)
C01T 0.0714(13) 0.0748(13) 0.0600(11) -0.0079(10) 0.0076(9) -0.0117(10)
C01U 0.0792(14) 0.0567(11) 0.0714(13) -0.0097(9) -0.0069(10) -0.0032(9)
C01V 0.0879(16) 0.0680(13) 0.0910(18) -0.0230(12) 0.0234(14) -0.0192(12)
C01W 0.117(2) 0.0668(13) 0.0724(15) -0.0170(11) 0.0165(14) -0.0176(13)
C01X 0.113(2) 0.0602(12) 0.0670(13) -0.0108(10) -0.0052(13) -0.0099(12)
O01Y 0.254(4) 0.139(3) 0.102(2) -0.0422(18) -0.003(2) -0.046(3)
C01Z 0.140(3) 0.107(2) 0.106(3) -0.019(2) -0.034(2) 0.009(2)
C020 0.120(3) 0.091(2) 0.229(6) -0.057(3) -0.087(3) 0.019(2)
C021 0.183(5) 0.111(3) 0.110(3) -0.017(2) -0.037(3) -0.033(3)
C022 0.184(6) 0.157(5) 0.164(5) -0.017(4) 0.029(4) -0.065(4)

loop_
_atom_type_symbol
_atom_type_description
_atom_type_scat_dispersion_real
_atom_type_scat_dispersion_imag
_atom_type_scat_source
C C 0.0181 0.0091 'International Tables Vol C Tables 4.2.6.8 and 6.1.1.4'
H H 0.0000 0.0000 'International Tables Vol C Tables 4.2.6.8 and 6.1.1.4'
N N 0.0311 0.0180 'International Tables Vol C Tables 4.2.6.8 and 6.1.1.4'
O O 0.0492 0.0322 'International Tables Vol C Tables 4.2.6.8 and 6.1.1.4'
P P 0.2955 0.4335 'International Tables Vol C Tables 4.2.6.8 and 6.1.1.4'
S S 0.3331 0.5567 'International Tables Vol C Tables 4.2.6.8 and 6.1.1.4'

loop_
_geom_angle_atom_site_label_1
_geom_angle_atom_site_label_2
_geom_angle_atom_site_label_3
_geom_angle
_geom_angle_site_symmetry_1
_geom_angle_site_symmetry_3
_geom_angle_publ_flag
C00O S001 C015 91.40(9) . . ?
O003 P002 N005 111.43(8) . . ?
O003 P002 N006 112.03(8) . . ?
O003 P002 C00B 113.64(8) . . ?
N005 P002 N006 106.51(8) . . ?
N005 P002 C00B 107.70(9) . . ?
N006 P002 C00B 105.06(9) . . ?
C00J N004 C00F 116.57(15) . . ?
C010 N004 C00F 117.41(16) . . ?
C010 N004 C00J 120.07(16) . . ?
C00K N005 P002 125.35(13) . . ?
C00K N005 C00Q 106.60(15) . . ?
C00Q N005 P002 123.69(13) . . ?
C00M N006 P002 124.92(13) . . ?
C00M N006 C00R 106.35(15) . . ?
C00R N006 P002 123.37(13) . . ?
C01D N007 C00D 118.93(17) . . ?
C01D N007 C01N 123.80(17) . . ?
C01N N007 C00D 117.21(16) . . ?
C00C C008 H008 119.6 . . ?
C00S C008 H008 119.6 . . ?
C00S C008 C00C 120.7(2) . . ?
C00F C009 H009 120.3 . . ?
C00F C009 C01C 119.4(2) . . ?
C01C C009 H009 120.3 . . ?
C00D C00A H00A 119.9 . . ?
C00D C00A C00E 120.14(19) . . ?
C00E C00A H00A 119.9 . . ?
C00G C00B P002 120.10(15) . . ?
C00G C00B C01B 119.31(19) . . ?
C01B C00B P002 119.74(16) . . ?
C008 C00C H00C 119.9 . . ?
C008 C00C C00J 120.2(2) . . ?
C00J C00C H00C 119.9 . . ?
C00A C00D N007 119.44(19) . . ?
C00W C00D N007 120.53(19) . . ?
C00W C00D C00A 120.00(19) . . ?
C00A C00E H00E 119.9 . . ?
C01A C00E C00A 120.1(2) . . ?
C01A C00E H00E 119.9 . . ?
C009 C00F N004 119.91(18) . . ?
C009 C00F C00Z 120.52(19) . . ?
C00Z C00F N004 119.51(18) . . ?
C00B C00G H00G 120.0 . . ?
C017 C00G C00B 119.9(2) . . ?
C017 C00G H00G 120.0 . . ?
C00M C00H C00N 131.59(17) . . ?
C00O C00H C00M 116.18(17) . . ?
C00O C00H C00N 111.98(17) . . ?
C00L C00I H00I 121.4 . . ?
C00Q C00I H00I 121.4 . . ?
C00Q C00I C00L 117.21(18) . . ?
C00C C00J N004 121.46(18) . . ?
C00C C00J C01E 119.07(19) . . ?
C01E C00J N004 119.39(18) . . ?
N005 C00K C00N 126.23(17) . . ?
C012 C00K N005 110.55(16) . . ?
C012 C00K C00N 123.01(17) . . ?
C00I C00L H00L 119.5 . . ?
C00I C00L C00X 121.08(19) . . ?
C00X C00L H00L 119.5 . . ?
N006 C00M C00H 126.44(17) . . ?
C00P C00M N006 110.49(16) . . ?
C00P C00M C00H 123.00(17) . . ?
C00K C00N C00H 130.99(17) . . ?
C015 C00N C00H 112.45(16) . . ?
C015 C00N C00K 116.28(17) . . ?
C00H C00O S001 112.15(14) . . ?
C00H C00O C013 123.45(18) . . ?
C013 C00O S001 124.26(15) . . ?
C00M C00P C00T 106.84(17) . . ?
C00M C00P C01J 120.17(17) . . ?
C01J C00P C00T 132.98(18) . . ?
C00I C00Q N005 128.58(17) . . ?
C00I C00Q C00U 122.87(17) . . ?
C00U C00Q N005 108.48(16) . . ?
C00T C00R N006 108.74(17) . . ?
C014 C00R N006 128.72(18) . . ?
C014 C00R C00T 122.54(18) . . ?
C008 C00S H00S 120.3 . . ?
C008 C00S C01F 119.3(2) . . ?
C01F C00S H00S 120.3 . . ?
C00R C00T C00P 107.54(17) . . ?
C01I C00T C00P 134.44(19) . . ?
C01I C00T C00R 118.02(19) . . ?
C00Q C00U C012 107.49(16) . . ?
C00Y C00U C00Q 118.36(17) . . ?
C00Y C00U C012 134.09(18) . . ?
C01D C00V H00V 119.2 . . ?
C01D C00V C01J 121.61(19) . . ?
C01J C00V H00V 119.2 . . ?
C00D C00W H00W 120.4 . . ?
C00D C00W C01S 119.27(19) . . ?
C01S C00W H00W 120.4 . . ?
C00L C00X H00X 119.5 . . ?
C00Y C00X C00L 121.06(18) . . ?
C00Y C00X H00X 119.5 . . ?
C00U C00Y H00Y 120.3 . . ?
C00X C00Y C00U 119.43(19) . . ?
C00X C00Y H00Y 120.3 . . ?
C00F C00Z H00Z 120.0 . . ?
C01O C00Z C00F 119.9(2) . . ?
C01O C00Z H00Z 120.0 . . ?
C011 C010 N004 120.44(18) . . ?
C01G C010 N004 120.66(18) . . ?
C01G C010 C011 118.89(18) . . ?
C010 C011 H011 119.6 . . ?
C016 C011 C010 120.70(18) . . ?
C016 C011 H011 119.6 . . ?
C00K C012 C00U 106.86(16) . . ?
C00K C012 C01H 120.16(17) . . ?
C01H C012 C00U 132.90(17) . . ?
C00O C013 C01J 119.25(17) . . ?
C01L C013 C00O 122.35(18) . . ?
C01L C013 C01J 118.39(18) . . ?
C00R C014 H014 121.2 . . ?
C01M C014 C00R 117.6(2) . . ?
C01M C014 H014 121.2 . . ?
C00N C015 S001 112.00(14) . . ?
C00N C015 C019 123.61(18) . . ?
C019 C015 S001 124.15(15) . . ?
C011 C016 H016 119.3 . . ?
C011 C016 C019 121.30(19) . . ?
C019 C016 H016 119.3 . . ?
C00G C017 H017 119.8 . . ?
C01K C017 C00G 120.4(2) . . ?
C01K C017 H017 119.8 . . ?
C01C C018 H018 119.7 . . ?
C01O C018 H018 119.7 . . ?
C01O C018 C01C 120.5(2) . . ?
C015 C019 C01H 119.11(17) . . ?
C016 C019 C015 122.04(18) . . ?
C016 C019 C01H 118.75(17) . . ?
C00E C01A H01A 120.3 . . ?
C01S C01A C00E 119.5(2) . . ?
C01S C01A H01A 120.3 . . ?
C00B C01B H01B 119.9 . . ?
C01Q C01B C00B 120.1(2) . . ?
C01Q C01B H01B 119.9 . . ?
C009 C01C H01C 120.1 . . ?
C018 C01C C009 119.8(2) . . ?
C018 C01C H01C 120.1 . . ?
N007 C01D C01P 118.86(18) . . ?
C00V C01D N007 122.52(19) . . ?
C00V C01D C01P 118.63(18) . . ?
C00J C01E H01E 119.9 . . ?
C01F C01E C00J 120.2(2) . . ?
C01F C01E H01E 119.9 . . ?
C00S C01F C01E 120.5(2) . . ?
C00S C01F H01F 119.7 . . ?
C01E C01F H01F 119.7 . . ?
C010 C01G H01G 119.1 . . ?
C010 C01G C01H 121.70(18) . . ?
C01H C01G H01G 119.1 . . ?
C019 C01H C012 117.74(17) . . ?
C01G C01H C012 123.67(18) . . ?
C01G C01H C019 118.59(17) . . ?
C00T C01I H01I 120.2 . . ?
C01T C01I C00T 119.5(2) . . ?
C01T C01I H01I 120.2 . . ?
C00V C01J C00P 123.19(18) . . ?
C00V C01J C013 119.01(18) . . ?
C013 C01J C00P 117.80(17) . . ?
C017 C01K H01K 120.0 . . ?
C017 C01K C01Q 120.1(2) . . ?
C01Q C01K H01K 120.0 . . ?
C013 C01L H01L 119.3 . . ?
C01P C01L C013 121.43(19) . . ?
C01P C01L H01L 119.3 . . ?
C014 C01M H01M 119.5 . . ?
C014 C01M C01T 121.0(2) . . ?
C01T C01M H01M 119.5 . . ?
C01R C01N N007 119.1(2) . . ?
C01U C01N N007 121.9(2) . . ?
C01U C01N C01R 119.0(2) . . ?
C00Z C01O H01O 120.1 . . ?
C018 C01O C00Z 119.8(2) . . ?
C018 C01O H01O 120.1 . . ?
C01D C01P H01P 119.6 . . ?
C01L C01P C01D 120.82(19) . . ?
C01L C01P H01P 119.6 . . ?
C01B C01Q C01K 120.1(2) . . ?
C01B C01Q H01Q 119.9 . . ?
C01K C01Q H01Q 119.9 . . ?
C01N C01R H01R 119.9 . . ?
C01V C01R C01N 120.1(3) . . ?
C01V C01R H01R 119.9 . . ?
C00W C01S H01S 119.5 . . ?
C01A C01S C00W 121.0(2) . . ?
C01A C01S H01S 119.5 . . ?
C01I C01T C01M 121.3(2) . . ?
C01I C01T H01T 119.4 . . ?
C01M C01T H01T 119.4 . . ?
C01N C01U H01U 120.1 . . ?
C01X C01U C01N 119.9(2) . . ?
C01X C01U H01U 120.1 . . ?
C01R C01V H01V 119.7 . . ?
C01W C01V C01R 120.7(3) . . ?
C01W C01V H01V 119.7 . . ?
C01V C01W H01W 120.4 . . ?
C01X C01W C01V 119.1(2) . . ?
C01X C01W H01W 120.4 . . ?
C01U C01X H01X 119.4 . . ?
C01W C01X C01U 121.2(3) . . ?
C01W C01X H01X 119.4 . . ?
C022 O01Y C021 109.3(4) . . ?
H01D C01Z H01H 109.2 . . ?
C020 C01Z H01D 111.2 . . ?
C020 C01Z H01H 111.2 . . ?
C020 C01Z C021 102.6(4) . . ?
C021 C01Z H01D 111.2 . . ?
C021 C01Z H01H 111.2 . . ?
C01Z C020 H02A 110.8 . . ?
C01Z C020 H02B 110.8 . . ?
C01Z C020 C022 104.5(3) . . ?
H02A C020 H02B 108.9 . . ?
C022 C020 H02A 110.8 . . ?
C022 C020 H02B 110.8 . . ?
O01Y C021 C01Z 105.9(4) . . ?
O01Y C021 H02C 110.5 . . ?
O01Y C021 H02D 110.5 . . ?
C01Z C021 H02C 110.5 . . ?
C01Z C021 H02D 110.5 . . ?
H02C C021 H02D 108.7 . . ?
O01Y C022 C020 106.7(4) . . ?
O01Y C022 H02E 110.4 . . ?
O01Y C022 H02F 110.4 . . ?
C020 C022 H02E 110.4 . . ?
C020 C022 H02F 110.4 . . ?
H02E C022 H02F 108.6 . . ?

loop_
_geom_bond_atom_site_label_1
_geom_bond_atom_site_label_2
_geom_bond_distance
_geom_bond_site_symmetry_2
_geom_bond_publ_flag
S001 C00O 1.739(2) . ?
S001 C015 1.7403(19) . ?
P002 O003 1.4572(14) . ?
P002 N005 1.6882(16) . ?
P002 N006 1.6892(17) . ?
P002 C00B 1.792(2) . ?
N004 C00F 1.433(2) . ?
N004 C00J 1.427(2) . ?
N004 C010 1.409(2) . ?
N005 C00K 1.409(2) . ?
N005 C00Q 1.429(2) . ?
N006 C00M 1.413(2) . ?
N006 C00R 1.425(2) . ?
N007 C00D 1.445(3) . ?
N007 C01D 1.397(3) . ?
N007 C01N 1.424(3) . ?
C008 H008 0.9500 . ?
C008 C00C 1.388(3) . ?
C008 C00S 1.377(4) . ?
C009 H009 0.9500 . ?
C009 C00F 1.380(3) . ?
C009 C01C 1.398(3) . ?
C00A H00A 0.9500 . ?
C00A C00D 1.384(3) . ?
C00A C00E 1.386(3) . ?
C00B C00G 1.396(3) . ?
C00B C01B 1.398(3) . ?
C00C H00C 0.9500 . ?
C00C C00J 1.390(3) . ?
C00D C00W 1.381(3) . ?
C00E H00E 0.9500 . ?
C00E C01A 1.378(3) . ?
C00F C00Z 1.394(3) . ?
C00G H00G 0.9500 . ?
C00G C017 1.386(3) . ?
C00H C00M 1.416(3) . ?
C00H C00N 1.437(3) . ?
C00H C00O 1.395(3) . ?
C00I H00I 0.9500 . ?
C00I C00L 1.390(3) . ?
C00I C00Q 1.388(3) . ?
C00J C01E 1.390(3) . ?
C00K C00N 1.415(3) . ?
C00K C012 1.386(3) . ?
C00L H00L 0.9500 . ?
C00L C00X 1.399(3) . ?
C00M C00P 1.392(3) . ?
C00N C015 1.391(3) . ?
C00O C013 1.421(3) . ?
C00P C00T 1.444(3) . ?
C00P C01J 1.441(3) . ?
C00Q C00U 1.408(3) . ?
C00R C00T 1.411(3) . ?
C00R C014 1.393(3) . ?
C00S H00S 0.9500 . ?
C00S C01F 1.382(4) . ?
C00T C01I 1.406(3) . ?
C00U C00Y 1.400(3) . ?
C00U C012 1.450(3) . ?
C00V H00V 0.9500 . ?
C00V C01D 1.389(3) . ?
C00V C01J 1.406(3) . ?
C00W H00W 0.9500 . ?
C00W C01S 1.389(3) . ?
C00X H00X 0.9500 . ?
C00X C00Y 1.379(3) . ?
C00Y H00Y 0.9500 . ?
C00Z H00Z 0.9500 . ?
C00Z C01O 1.383(3) . ?
C010 C011 1.407(3) . ?
C010 C01G 1.389(3) . ?
C011 H011 0.9500 . ?
C011 C016 1.371(3) . ?
C012 C01H 1.444(3) . ?
C013 C01J 1.424(3) . ?
C013 C01L 1.414(3) . ?
C014 H014 0.9500 . ?
C014 C01M 1.385(3) . ?
C015 C019 1.420(3) . ?
C016 H016 0.9500 . ?
C016 C019 1.412(3) . ?
C017 H017 0.9500 . ?
C017 C01K 1.378(4) . ?
C018 H018 0.9500 . ?
C018 C01C 1.387(4) . ?
C018 C01O 1.382(4) . ?
C019 C01H 1.425(3) . ?
C01A H01A 0.9500 . ?
C01A C01S 1.377(3) . ?
C01B H01B 0.9500 . ?
C01B C01Q 1.383(3) . ?
C01C H01C 0.9500 . ?
C01D C01P 1.414(3) . ?
C01E H01E 0.9500 . ?
C01E C01F 1.390(3) . ?
C01F H01F 0.9500 . ?
C01G H01G 0.9500 . ?
C01G C01H 1.411(3) . ?
C01I H01I 0.9500 . ?
C01I C01T 1.377(3) . ?
C01K H01K 0.9500 . ?
C01K C01Q 1.386(4) . ?
C01L H01L 0.9500 . ?
C01L C01P 1.364(3) . ?
C01M H01M 0.9500 . ?
C01M C01T 1.392(3) . ?
C01N C01R 1.395(3) . ?
C01N C01U 1.389(3) . ?
C01O H01O 0.9500 . ?
C01P H01P 0.9500 . ?
C01Q H01Q 0.9500 . ?
C01R H01R 0.9500 . ?
C01R C01V 1.383(4) . ?
C01S H01S 0.9500 . ?
C01T H01T 0.9500 . ?
C01U H01U 0.9500 . ?
C01U C01X 1.384(4) . ?
C01V H01V 0.9500 . ?
C01V C01W 1.381(4) . ?
C01W H01W 0.9500 . ?
C01W C01X 1.375(4) . ?
C01X H01X 0.9500 . ?
O01Y C021 1.393(6) . ?
O01Y C022 1.385(6) . ?
C01Z H01D 0.9900 . ?
C01Z H01H 0.9900 . ?
C01Z C020 1.466(7) . ?
C01Z C021 1.472(6) . ?
C020 H02A 0.9900 . ?
C020 H02B 0.9900 . ?
C020 C022 1.502(8) . ?
C021 H02C 0.9900 . ?
C021 H02D 0.9900 . ?
C022 H02E 0.9900 . ?
C022 H02F 0.9900 . ?

loop_
_geom_torsion_atom_site_label_1
_geom_torsion_atom_site_label_2
_geom_torsion_atom_site_label_3
_geom_torsion_atom_site_label_4
_geom_torsion
_geom_torsion_site_symmetry_1
_geom_torsion_site_symmetry_2
_geom_torsion_site_symmetry_3
_geom_torsion_site_symmetry_4
_geom_torsion_publ_flag
S001 C00O C013 C01J 171.58(14) . . . . ?
S001 C00O C013 C01L -6.9(3) . . . . ?
S001 C015 C019 C016 3.4(3) . . . . ?
S001 C015 C019 C01H -172.86(14) . . . . ?
P002 N005 C00K C00N -29.0(3) . . . . ?
P002 N005 C00K C012 156.14(14) . . . . ?
P002 N005 C00Q C00I 26.2(3) . . . . ?
P002 N005 C00Q C00U -156.81(13) . . . . ?
P002 N006 C00M C00H 27.3(3) . . . . ?
P002 N006 C00M C00P -155.56(14) . . . . ?
P002 N006 C00R C00T 156.92(14) . . . . ?
P002 N006 C00R C014 -23.3(3) . . . . ?
P002 C00B C00G C017 -167.57(17) . . . . ?
P002 C00B C01B C01Q 168.64(19) . . . . ?
O003 P002 N005 C00K -177.54(14) . . . . ?
O003 P002 N005 C00Q -24.16(18) . . . . ?
O003 P002 N006 C00M 179.13(14) . . . . ?
O003 P002 N006 C00R 28.54(17) . . . . ?
O003 P002 C00B C00G 80.04(18) . . . . ?
O003 P002 C00B C01B -89.33(18) . . . . ?
N004 C00F C00Z C01O -176.0(2) . . . . ?
N004 C00J C01E C01F 176.3(2) . . . . ?
N004 C010 C011 C016 -177.56(19) . . . . ?
N004 C010 C01G C01H 178.09(17) . . . . ?
N005 P002 N006 C00M -58.79(16) . . . . ?
N005 P002 N006 C00R 150.61(14) . . . . ?
N005 P002 C00B C00G -43.90(18) . . . . ?
N005 P002 C00B C01B 146.73(16) . . . . ?
N005 C00K C00N C00H -4.2(3) . . . . ?
N005 C00K C00N C015 -177.58(17) . . . . ?
N005 C00K C012 C00U 0.8(2) . . . . ?
N005 C00K C012 C01H 178.15(15) . . . . ?
N005 C00Q C00U C00Y -177.81(16) . . . . ?
N005 C00Q C00U C012 -0.3(2) . . . . ?
N006 P002 N005 C00K 60.01(17) . . . . ?
N006 P002 N005 C00Q -146.61(15) . . . . ?
N006 P002 C00B C00G -157.16(16) . . . . ?
N006 P002 C00B C01B 33.47(19) . . . . ?
N006 C00M C00P C00T -0.3(2) . . . . ?
N006 C00M C00P C01J -179.39(16) . . . . ?
N006 C00R C00T C00P -1.9(2) . . . . ?
N006 C00R C00T C01I 178.14(18) . . . . ?
N006 C00R C014 C01M -178.53(19) . . . . ?
N007 C00D C00W C01S -179.47(19) . . . . ?
N007 C01D C01P C01L -177.1(2) . . . . ?
N007 C01N C01R C01V -178.6(2) . . . . ?
N007 C01N C01U C01X -180.0(2) . . . . ?
C008 C00C C00J N004 -177.11(19) . . . . ?
C008 C00C C00J C01E -0.6(3) . . . . ?
C008 C00S C01F C01E -0.2(4) . . . . ?
C009 C00F C00Z C01O 1.2(3) . . . . ?
C00A C00D C00W C01S -1.1(3) . . . . ?
C00A C00E C01A C01S -0.3(3) . . . . ?
C00B P002 N005 C00K -52.27(17) . . . . ?
C00B P002 N005 C00Q 101.11(16) . . . . ?
C00B P002 N006 C00M 55.30(16) . . . . ?
C00B P002 N006 C00R -95.30(16) . . . . ?
C00B C00G C017 C01K -1.6(4) . . . . ?
C00B C01B C01Q C01K -0.4(4) . . . . ?
C00C C008 C00S C01F -0.7(3) . . . . ?
C00C C00J C01E C01F -0.3(3) . . . . ?
C00D N007 C01D C00V -170.38(19) . . . . ?
C00D N007 C01D C01P 9.0(3) . . . . ?
C00D N007 C01N C01R 42.5(3) . . . . ?
C00D N007 C01N C01U -134.9(2) . . . . ?
C00D C00A C00E C01A 0.5(3) . . . . ?
C00D C00W C01S C01A 1.3(3) . . . . ?
C00E C00A C00D N007 178.62(19) . . . . ?
C00E C00A C00D C00W 0.2(3) . . . . ?
C00E C01A C01S C00W -0.6(3) . . . . ?
C00F N004 C00J C00C 119.5(2) . . . . ?
C00F N004 C00J C01E -57.0(3) . . . . ?
C00F N004 C010 C011 -18.8(3) . . . . ?
C00F N004 C010 C01G 160.94(18) . . . . ?
C00F C009 C01C C018 -0.5(3) . . . . ?
C00F C00Z C01O C018 0.3(4) . . . . ?
C00G C00B C01B C01Q -0.8(3) . . . . ?
C00G C017 C01K C01Q 0.4(4) . . . . ?
C00H C00M C00P C00T 176.91(17) . . . . ?
C00H C00M C00P C01J -2.2(3) . . . . ?
C00H C00N C015 S001 1.2(2) . . . . ?
C00H C00N C015 C019 -173.37(17) . . . . ?
C00H C00O C013 C01J -3.9(3) . . . . ?
C00H C00O C013 C01L 177.56(18) . . . . ?
C00I C00L C00X C00Y -0.8(3) . . . . ?
C00I C00Q C00U C00Y -0.6(3) . . . . ?
C00I C00Q C00U C012 176.84(16) . . . . ?
C00J N004 C00F C009 136.14(19) . . . . ?
C00J N004 C00F C00Z -46.6(3) . . . . ?
C00J N004 C010 C011 133.2(2) . . . . ?
C00J N004 C010 C01G -47.1(3) . . . . ?
C00J C01E C01F C00S 0.7(4) . . . . ?
C00K N005 C00Q C00I -176.18(18) . . . . ?
C00K N005 C00Q C00U 0.77(19) . . . . ?
C00K C00N C015 S001 175.81(13) . . . . ?
C00K C00N C015 C019 1.2(3) . . . . ?
C00K C012 C01H C019 -0.6(3) . . . . ?
C00K C012 C01H C01G -179.76(17) . . . . ?
C00L C00I C00Q N005 176.96(18) . . . . ?
C00L C00I C00Q C00U 0.4(3) . . . . ?
C00L C00X C00Y C00U 0.6(3) . . . . ?
C00M N006 C00R C00T 1.7(2) . . . . ?
C00M N006 C00R C014 -178.51(19) . . . . ?
C00M C00H C00N C00K -0.3(3) . . . . ?
C00M C00H C00N C015 173.31(18) . . . . ?
C00M C00H C00O S001 -175.15(13) . . . . ?
C00M C00H C00O C013 0.8(3) . . . . ?
C00M C00P C00T C00R 1.4(2) . . . . ?
C00M C00P C00T C01I -178.7(2) . . . . ?
C00M C00P C01J C00V 178.09(18) . . . . ?
C00M C00P C01J C013 -1.0(3) . . . . ?
C00N C00H C00M N006 5.2(3) . . . . ?
C00N C00H C00M C00P -171.56(18) . . . . ?
C00N C00H C00O S001 -0.1(2) . . . . ?
C00N C00H C00O C013 175.85(17) . . . . ?
C00N C00K C012 C00U -174.25(16) . . . . ?
C00N C00K C012 C01H 3.1(3) . . . . ?
C00N C015 C019 C016 177.31(18) . . . . ?
C00N C015 C019 C01H 1.1(3) . . . . ?
C00O S001 C015 C00N -1.10(15) . . . . ?
C00O S001 C015 C019 173.45(17) . . . . ?
C00O C00H C00M N006 179.02(17) . . . . ?
C00O C00H C00M C00P 2.2(3) . . . . ?
C00O C00H C00N C00K -174.27(18) . . . . ?
C00O C00H C00N C015 -0.7(2) . . . . ?
C00O C013 C01J C00P 3.9(3) . . . . ?
C00O C013 C01J C00V -175.26(18) . . . . ?
C00O C013 C01L C01P 178.1(2) . . . . ?
C00P C00T C01I C01T -179.4(2) . . . . ?
C00Q N005 C00K C00N 173.86(17) . . . . ?
C00Q N005 C00K C012 -1.0(2) . . . . ?
C00Q C00I C00L C00X 0.3(3) . . . . ?
C00Q C00U C00Y C00X 0.1(3) . . . . ?
C00Q C00U C012 C00K -0.3(2) . . . . ?
C00Q C00U C012 C01H -177.18(18) . . . . ?
C00R N006 C00M C00H -177.96(17) . . . . ?
C00R N006 C00M C00P -0.9(2) . . . . ?
C00R C00T C01I C01T 0.5(3) . . . . ?
C00R C014 C01M C01T 0.4(3) . . . . ?
C00S C008 C00C C00J 1.1(3) . . . . ?
C00T C00P C01J C00V -0.7(3) . . . . ?
C00T C00P C01J C013 -179.78(19) . . . . ?
C00T C00R C014 C01M 1.2(3) . . . . ?
C00T C01I C01T C01M 1.1(4) . . . . ?
C00U C012 C01H C019 175.93(18) . . . . ?
C00U C012 C01H C01G -3.2(3) . . . . ?
C00V C01D C01P C01L 2.3(3) . . . . ?
C00Y C00U C012 C00K 176.7(2) . . . . ?
C00Y C00U C012 C01H -0.2(4) . . . . ?
C010 N004 C00F C009 -70.9(2) . . . . ?
C010 N004 C00F C00Z 106.3(2) . . . . ?
C010 N004 C00J C00C -32.7(3) . . . . ?
C010 N004 C00J C01E 150.8(2) . . . . ?
C010 C011 C016 C019 -1.2(3) . . . . ?
C010 C01G C01H C012 179.23(17) . . . . ?
C010 C01G C01H C019 0.1(3) . . . . ?
C011 C010 C01G C01H -2.2(3) . . . . ?
C011 C016 C019 C015 -177.18(19) . . . . ?
C011 C016 C019 C01H -0.9(3) . . . . ?
C012 C00K C00N C00H 170.01(18) . . . . ?
C012 C00K C00N C015 -3.4(3) . . . . ?
C012 C00U C00Y C00X -176.53(19) . . . . ?
C013 C01L C01P C01D -2.4(3) . . . . ?
C014 C00R C00T C00P 178.28(17) . . . . ?
C014 C00R C00T C01I -1.6(3) . . . . ?
C014 C01M C01T C01I -1.5(4) . . . . ?
C015 S001 C00O C00H 0.70(15) . . . . ?
C015 S001 C00O C013 -175.26(17) . . . . ?
C015 C019 C01H C012 -1.4(3) . . . . ?
C015 C019 C01H C01G 177.80(17) . . . . ?
C016 C019 C01H C012 -177.73(17) . . . . ?
C016 C019 C01H C01G 1.4(3) . . . . ?
C017 C01K C01Q C01B 0.7(4) . . . . ?
C01B C00B C00G C017 1.8(3) . . . . ?
C01C C009 C00F N004 176.16(19) . . . . ?
C01C C009 C00F C00Z -1.1(3) . . . . ?
C01C C018 C01O C00Z -1.9(4) . . . . ?
C01D N007 C00D C00A -95.3(2) . . . . ?
C01D N007 C00D C00W 83.1(3) . . . . ?
C01D N007 C01N C01R -140.2(2) . . . . ?
C01D N007 C01N C01U 42.3(3) . . . . ?
C01D C00V C01J C00P 177.38(18) . . . . ?
C01D C00V C01J C013 -3.5(3) . . . . ?
C01G C010 C011 C016 2.7(3) . . . . ?
C01J C00P C00T C00R -179.71(19) . . . . ?
C01J C00P C00T C01I 0.2(4) . . . . ?
C01J C00V C01D N007 -179.85(19) . . . . ?
C01J C00V C01D C01P 0.8(3) . . . . ?
C01J C013 C01L C01P -0.4(3) . . . . ?
C01L C013 C01J C00P -177.55(16) . . . . ?
C01L C013 C01J C00V 3.3(3) . . . . ?
C01N N007 C00D C00A 82.1(2) . . . . ?
C01N N007 C00D C00W -99.6(2) . . . . ?
C01N N007 C01D C00V 12.5(3) . . . . ?
C01N N007 C01D C01P -168.2(2) . . . . ?
C01N C01R C01V C01W -0.9(4) . . . . ?
C01N C01U C01X C01W -2.0(4) . . . . ?
C01O C018 C01C C009 2.0(4) . . . . ?
C01R C01N C01U C01X 2.6(3) . . . . ?
C01R C01V C01W C01X 1.5(4) . . . . ?
C01U C01N C01R C01V -1.1(3) . . . . ?
C01V C01W C01X C01U 0.0(4) . . . . ?
C01Z C020 C022 O01Y -11.6(6) . . . . ?
C020 C01Z C021 O01Y -33.4(5) . . . . ?
C021 O01Y C022 C020 -9.7(7) . . . . ?
C021 C01Z C020 C022 26.8(5) . . . . ?
C022 O01Y C021 C01Z 27.3(6) . . . . ?
